data_4340271
loop_
_publ_author_name
'Jelliss, Paul A.'
'Mason, Justin'
'Nazzoli, Jamie M.'
'Orlando, Justin H.'
'Vinson, Albert'
'Rath, Nigam P.'
'Shaw, Michael J.'

_publ_section_title
;
 Synthesis and characterization of ruthenacarborane complexes
 incorporating chelating N-donor ligands: unexpected luminescence from the
 complex [3-CO-3,3-kappa2-Me2N(CH2)2NMe2]-closo-3,1,2-RuC2B9H11].
;
_journal_issue 1
_journal_name_full 'Inorganic chemistry'
_journal_page_first 370
_journal_page_last 385
_journal_paper_doi 10.1021/ic051463e
_journal_volume 45
_journal_year 2006
_chemical_formula_sum 'C9 H27 B9 N2 O Ru'
_chemical_formula_weight 377.69
_chemical_name_systematic
; 
 ? 
;
_space_group_IT_number 19
_symmetry_cell_setting orthorhombic
_symmetry_space_group_name_Hall 'P 2ac 2ab'
_symmetry_space_group_name_H-M 'P 21 21 21'
_atom_sites_solution_hydrogens geom
_atom_sites_solution_primary direct
_atom_sites_solution_secondary difmap
_audit_creation_method SHELXL-97
_cell_angle_alpha 90.00
_cell_angle_beta 90.00
_cell_angle_gamma 90.00
_cell_formula_units_Z 4
_cell_length_a 8.81550(10)
_cell_length_b 13.1217(2)
_cell_length_c 15.2641(2)
_cell_measurement_reflns_used 7776
_cell_measurement_temperature 293(2)
_cell_measurement_theta_max 28.20
_cell_measurement_theta_min 2.67
_cell_volume 1765.66(4)
_computing_cell_refinement 'Bruker SMART'
_computing_data_collection 'Bruker SMART'
_computing_data_reduction 'Bruker SAINT'
_computing_molecular_graphics 'Bruker-SHELXTL (Sheldrick, 2003)'
_computing_publication_material 'Bruker-SHELXTL (Sheldrick, 2003)'
_computing_structure_refinement 'Bruker-SHELXTL (Sheldrick, 2003)'
_computing_structure_solution 'Bruker-SHELXTL (Sheldrick, 2003)'
_diffrn_ambient_temperature 293(2)
_diffrn_measured_fraction_theta_full 0.996
_diffrn_measured_fraction_theta_max 0.996
_diffrn_measurement_device_type 'CCD area detector'
_diffrn_measurement_method 'phi and omega scans'
_diffrn_radiation_monochromator graphite
_diffrn_radiation_source 'fine-focus sealed tube'
_diffrn_radiation_type MoK\a
_diffrn_radiation_wavelength 0.71073
_diffrn_reflns_av_R_equivalents 0.0482
_diffrn_reflns_av_sigmaI/netI 0.0388
_diffrn_reflns_limit_h_max 11
_diffrn_reflns_limit_h_min -11
_diffrn_reflns_limit_k_max 17
_diffrn_reflns_limit_k_min -17
_diffrn_reflns_limit_l_max 19
_diffrn_reflns_limit_l_min -20
_diffrn_reflns_number 23686
_diffrn_reflns_theta_full 27.99
_diffrn_reflns_theta_max 27.99
_diffrn_reflns_theta_min 2.05
_exptl_absorpt_coefficient_mu 0.882
_exptl_absorpt_correction_T_max 0.9170
_exptl_absorpt_correction_T_min 0.8574
_exptl_absorpt_correction_type multi-scan
_exptl_absorpt_process_details sadabs
_exptl_crystal_colour light
_exptl_crystal_density_diffrn 1.421
_exptl_crystal_density_meas ?
_exptl_crystal_density_method 'not measured'
_exptl_crystal_description irregular
_exptl_crystal_F_000 768
_exptl_crystal_size_max 0.18
_exptl_crystal_size_mid 0.13
_exptl_crystal_size_min 0.10
_refine_diff_density_max 0.695
_refine_diff_density_min -1.309
_refine_diff_density_rms 0.084
_refine_ls_abs_structure_details 'Flack H D (1983), Acta Cryst. A39, 876-881'
_refine_ls_abs_structure_Flack 0.03(6)
_refine_ls_extinction_method none
_refine_ls_goodness_of_fit_ref 1.288
_refine_ls_hydrogen_treatment mixed
_refine_ls_matrix_type full
_refine_ls_number_parameters 243
_refine_ls_number_reflns 4227
_refine_ls_number_restraints 0
_refine_ls_restrained_S_all 1.288
_refine_ls_R_factor_all 0.0554
_refine_ls_R_factor_gt 0.0530
_refine_ls_shift/su_max 0.001
_refine_ls_shift/su_mean 0.000
_refine_ls_structure_factor_coef Fsqd
_refine_ls_weighting_details 'calc w=1/[\s^2^(Fo^2^)+(0.0171P)^2^+1.8642P] where P=(Fo^2^+2Fc^2^)/3'
_refine_ls_weighting_scheme calc
_refine_ls_wR_factor_gt 0.0806
_refine_ls_wR_factor_ref 0.0812
_reflns_number_gt 4125
_reflns_number_total 4227
_reflns_threshold_expression >2sigma(I)
_cod_data_source_file ic051463esi20050826_054429.cif
_cod_data_source_block 4
_cod_depositor_comments
;
The following automatic conversions were performed:

'_symmetry_cell_setting' value 'Orthorhombic' changed to
'orthorhombic' according to
/usr/data/users/saulius/automatic-downloads/retrospective/ACS/lib/dictionaries/cif_core.dic
dictionary named 'cif_core.dic' version 2.4.2 from 2011-04-26.

Automatic conversion script
Id: cif_fix_values 2281 2013-09-26 08:29:07Z andrius 

The following automatic conversions were performed:

'_exptl_crystal_density_meas' value 'no' was changed to '?' - the
value is perceived as not measured.

Automatic conversion script
Id: cif_fix_values 3008 2015-01-20 13:52:24Z robertas 
;
_cod_original_cell_volume 1765.67(4)
_cod_original_sg_symbol_H-M P2~1~2~1~2~1~
_cod_database_code 4340271

loop_
_symmetry_equiv_pos_as_xyz
'x, y, z'
'-x+1/2, -y, z+1/2'
'-x, y+1/2, -z+1/2'
'x+1/2, -y+1/2, -z'

loop_
_atom_site_label
_atom_site_type_symbol
_atom_site_fract_x
_atom_site_fract_y
_atom_site_fract_z
_atom_site_U_iso_or_equiv
_atom_site_adp_type
_atom_site_occupancy
_atom_site_symmetry_multiplicity
_atom_site_calc_flag
_atom_site_refinement_flags
Ru3 Ru 0.62081(4) 0.40691(3) 0.76821(2) 0.02820(9) Uani 1 1 d .
O4 O 0.7851(5) 0.6035(3) 0.7417(3) 0.0715(12) Uani 1 1 d .
N1 N 0.8194(4) 0.3072(3) 0.7279(3) 0.0348(8) Uani 1 1 d .
N2 N 0.5702(4) 0.3855(3) 0.6261(2) 0.0361(10) Uani 1 1 d .
B4 B 0.3756(6) 0.4071(5) 0.7971(3) 0.0397(10) Uani 1 1 d .
B5 B 0.2972(8) 0.3366(5) 0.8883(5) 0.0456(16) Uani 1 1 d .
B6 B 0.4493(7) 0.2943(5) 0.9542(4) 0.0408(14) Uani 1 1 d .
B7 B 0.6227(9) 0.4713(4) 0.9043(3) 0.0416(12) Uani 1 1 d .
B8 B 0.4659(7) 0.5165(5) 0.8380(4) 0.0377(13) Uani 1 1 d .
B9 B 0.2977(8) 0.4713(5) 0.8893(4) 0.0469(16) Uani 1 1 d .
B10 B 0.3462(6) 0.4018(5) 0.9856(3) 0.0459(13) Uani 1 1 d .
B11 B 0.5453(7) 0.4020(5) 0.9936(3) 0.0442(13) Uani 1 1 d .
B12 B 0.4525(9) 0.5113(5) 0.9544(4) 0.0499(17) Uani 1 1 d .
C1 C 0.4668(6) 0.3032(4) 0.8416(3) 0.0369(12) Uani 1 1 d .
C2 C 0.6086(7) 0.3432(4) 0.9007(3) 0.0376(11) Uani 1 1 d .
C3 C 0.7291(6) 0.5238(4) 0.7454(3) 0.0433(12) Uani 1 1 d .
C4 C 0.7917(6) 0.2761(5) 0.6353(3) 0.0487(14) Uani 1 1 d .
H4A H 0.8875 0.2589 0.6077 0.058 Uiso 1 1 calc R
H4B H 0.7277 0.2160 0.6342 0.058 Uiso 1 1 calc R
C5 C 0.7177(7) 0.3590(5) 0.5857(3) 0.0497(14) Uani 1 1 d .
H5A H 0.7018 0.3376 0.5256 0.060 Uiso 1 1 calc R
H5B H 0.7830 0.4185 0.5851 0.060 Uiso 1 1 calc R
C11 C 0.8384(6) 0.2108(4) 0.7795(4) 0.0561(14) Uani 1 1 d .
H11A H 0.9240 0.1736 0.7574 0.084 Uiso 1 1 calc R
H11B H 0.7486 0.1700 0.7740 0.084 Uiso 1 1 calc R
H11C H 0.8548 0.2272 0.8400 0.084 Uiso 1 1 calc R
C12 C 0.9661(5) 0.3626(4) 0.7326(5) 0.0668(17) Uani 1 1 d .
H12A H 1.0467 0.3182 0.7146 0.100 Uiso 1 1 calc R
H12B H 0.9836 0.3847 0.7917 0.100 Uiso 1 1 calc R
H12C H 0.9627 0.4209 0.6946 0.100 Uiso 1 1 calc R
C21 C 0.5169(8) 0.4839(5) 0.5858(4) 0.0584(17) Uani 1 1 d .
H21A H 0.4952 0.4733 0.5249 0.088 Uiso 1 1 calc R
H21B H 0.5947 0.5347 0.5917 0.088 Uiso 1 1 calc R
H21C H 0.4267 0.5066 0.6152 0.088 Uiso 1 1 calc R
C22 C 0.4565(8) 0.3067(5) 0.6050(4) 0.060(2) Uani 1 1 d .
H22A H 0.4423 0.3037 0.5427 0.090 Uiso 1 1 calc R
H22B H 0.3620 0.3234 0.6328 0.090 Uiso 1 1 calc R
H22C H 0.4912 0.2417 0.6258 0.090 Uiso 1 1 calc R
H1 H 0.475(5) 0.238(4) 0.823(3) 0.038(14) Uiso 1 1 d .
H2 H 0.682(5) 0.302(3) 0.909(3) 0.026(12) Uiso 1 1 d .
H4 H 0.310(4) 0.403(3) 0.749(3) 0.036(12) Uiso 1 1 d .
H5 H 0.200(6) 0.283(4) 0.880(4) 0.060(17) Uiso 1 1 d .
H6 H 0.459(4) 0.217(3) 0.984(3) 0.027(11) Uiso 1 1 d .
H7 H 0.743(6) 0.509(4) 0.917(3) 0.050(16) Uiso 1 1 d .
H8 H 0.456(5) 0.587(4) 0.811(3) 0.037(12) Uiso 1 1 d .
H9 H 0.200(5) 0.514(4) 0.881(3) 0.039(14) Uiso 1 1 d .
H10 H 0.273(6) 0.400(4) 1.046(3) 0.054(14) Uiso 1 1 d .
H11 H 0.610(5) 0.392(3) 1.052(3) 0.040(12) Uiso 1 1 d .
H12 H 0.442(5) 0.578(4) 0.992(3) 0.048(14) Uiso 1 1 d .

loop_
_atom_site_aniso_label
_atom_site_aniso_U_11
_atom_site_aniso_U_22
_atom_site_aniso_U_33
_atom_site_aniso_U_23
_atom_site_aniso_U_13
_atom_site_aniso_U_12
Ru3 0.02931(14) 0.02757(14) 0.02772(13) 0.00110(16) -0.00165(16) -0.00292(17)
O4 0.085(3) 0.050(2) 0.080(3) 0.002(2) 0.014(2) -0.033(2)
N1 0.0315(17) 0.038(2) 0.0348(18) 0.001(2) -0.0030(18) 0.0060(15)
N2 0.042(2) 0.037(3) 0.0301(19) 0.0019(17) -0.0016(16) 0.0041(17)
B4 0.031(2) 0.049(3) 0.039(2) 0.009(2) -0.006(2) 0.007(4)
B5 0.036(3) 0.052(4) 0.049(4) 0.007(3) 0.004(3) -0.004(3)
B6 0.049(3) 0.035(3) 0.038(3) 0.008(3) 0.010(3) 0.008(3)
B7 0.049(3) 0.040(3) 0.036(3) -0.004(2) -0.006(3) -0.002(4)
B8 0.047(3) 0.029(3) 0.037(3) 0.003(2) -0.005(3) 0.010(3)
B9 0.042(4) 0.055(4) 0.044(3) 0.016(3) 0.011(3) 0.016(3)
B10 0.050(3) 0.048(3) 0.040(3) 0.006(3) 0.011(2) 0.013(3)
B11 0.059(3) 0.048(3) 0.026(2) -0.004(3) -0.001(2) 0.004(3)
B12 0.073(5) 0.042(4) 0.034(3) -0.003(3) 0.008(3) 0.014(3)
C1 0.038(3) 0.038(3) 0.036(3) 0.000(2) 0.003(2) 0.001(2)
C2 0.042(3) 0.040(3) 0.031(2) 0.005(2) 0.002(3) 0.012(3)
C3 0.049(3) 0.041(3) 0.040(3) 0.003(2) 0.009(2) -0.012(2)
C4 0.052(3) 0.060(4) 0.034(3) -0.004(3) 0.005(2) 0.008(3)
C5 0.059(4) 0.059(4) 0.031(3) 0.001(2) 0.008(2) 0.011(3)
C11 0.058(3) 0.056(3) 0.054(3) 0.009(3) 0.005(3) 0.025(3)
C12 0.030(3) 0.078(4) 0.093(4) -0.015(4) -0.002(3) -0.007(2)
C21 0.072(4) 0.059(4) 0.044(3) 0.015(3) -0.011(3) 0.023(3)
C22 0.063(4) 0.073(5) 0.043(3) -0.019(3) -0.019(3) -0.017(4)

loop_
_atom_type_symbol
_atom_type_description
_atom_type_scat_dispersion_real
_atom_type_scat_dispersion_imag
_atom_type_scat_source
C C 0.0033 0.0016 'International Tables Vol C Tables 4.2.6.8 and 6.1.1.4'
H H 0.0000 0.0000 'International Tables Vol C Tables 4.2.6.8 and 6.1.1.4'
B B 0.0013 0.0007 'International Tables Vol C Tables 4.2.6.8 and 6.1.1.4'
N N 0.0061 0.0033 'International Tables Vol C Tables 4.2.6.8 and 6.1.1.4'
O O 0.0106 0.0060 'International Tables Vol C Tables 4.2.6.8 and 6.1.1.4'
Ru Ru -1.2594 0.8363 'International Tables Vol C Tables 4.2.6.8 and 6.1.1.4'

loop_
_geom_angle_atom_site_label_1
_geom_angle_atom_site_label_2
_geom_angle_atom_site_label_3
_geom_angle
C3 Ru3 C2 121.2(2)
C3 Ru3 B4 123.0(2)
C2 Ru3 B4 76.6(2)
C3 Ru3 C1 157.2(2)
C2 Ru3 C1 43.3(2)
B4 Ru3 C1 45.8(2)
C3 Ru3 N2 91.44(18)
C2 Ru3 N2 147.05(17)
B4 Ru3 N2 89.94(16)
C1 Ru3 N2 106.88(19)
C3 Ru3 B7 81.8(2)
C2 Ru3 B7 44.68(17)
B4 Ru3 B7 79.7(2)
C1 Ru3 B7 76.6(2)
N2 Ru3 B7 161.63(19)
C3 Ru3 B8 82.6(2)
C2 Ru3 B8 77.1(2)
B4 Ru3 B8 46.4(2)
C1 Ru3 B8 77.44(19)
N2 Ru3 B8 114.78(18)
B7 Ru3 B8 47.6(2)
C3 Ru3 N1 91.66(18)
C2 Ru3 N1 93.91(18)
B4 Ru3 N1 144.15(18)
C1 Ru3 N1 104.74(17)
N2 Ru3 N1 79.53(15)
B7 Ru3 N1 117.5(2)
B8 Ru3 N1 164.58(18)
C12 N1 C4 108.8(5)
C12 N1 C11 106.9(4)
C4 N1 C11 106.6(4)
C12 N1 Ru3 112.1(3)
C4 N1 Ru3 106.7(3)
C11 N1 Ru3 115.5(3)
C22 N2 C5 109.9(4)
C22 N2 C21 107.4(4)
C5 N2 C21 107.8(4)
C22 N2 Ru3 115.9(3)
C5 N2 Ru3 105.0(3)
C21 N2 Ru3 110.6(3)
C1 B4 B8 107.2(4)
C1 B4 B9 104.1(4)
B8 B4 B9 60.5(4)
C1 B4 B5 58.0(3)
B8 B4 B5 108.6(4)
B9 B4 B5 59.1(3)
C1 B4 Ru3 67.7(3)
B8 B4 Ru3 68.1(3)
B9 B4 Ru3 122.5(4)
B5 B4 Ru3 121.8(3)
C1 B4 H4 123(3)
B8 B4 H4 128(3)
B9 B4 H4 114(3)
B5 B4 H4 110(3)
Ru3 B4 H4 117(2)
C1 B5 B6 59.6(4)
C1 B5 B10 105.1(4)
B6 B5 B10 59.2(4)
C1 B5 B9 104.9(5)
B6 B5 B9 107.9(5)
B10 B5 B9 60.6(4)
C1 B5 B4 58.5(3)
B6 B5 B4 108.0(4)
B10 B5 B4 107.8(5)
B9 B5 B4 59.6(4)
C1 B5 H5 117(3)
B6 B5 H5 117(3)
B10 B5 H5 126(3)
B9 B5 H5 129(3)
B4 B5 H5 122(3)
C1 B6 B10 105.3(4)
C1 B6 C2 55.8(3)
B10 B6 C2 104.5(4)
C1 B6 B11 104.0(4)
B10 B6 B11 60.4(4)
C2 B6 B11 58.4(3)
C1 B6 B5 58.7(3)
B10 B6 B5 60.5(4)
C2 B6 B5 103.2(4)
B11 B6 B5 108.0(4)
C1 B6 H6 117(2)
B10 B6 H6 132(2)
C2 B6 H6 118(2)
B11 B6 H6 124(2)
B5 B6 H6 125(2)
C2 B7 B12 104.4(5)
C2 B7 B11 59.1(3)
B12 B7 B11 59.5(4)
C2 B7 B8 104.6(5)
B12 B7 B8 59.7(4)
B11 B7 B8 107.7(5)
C2 B7 Ru3 66.0(3)
B12 B7 Ru3 120.5(4)
B11 B7 Ru3 121.0(4)
B8 B7 Ru3 66.5(3)
C2 B7 H7 120(3)
B12 B7 H7 124(3)
B11 B7 H7 116(3)
B8 B7 H7 129(2)
Ru3 B7 H7 108(3)
B4 B8 B9 60.4(4)
B4 B8 B12 107.0(4)
B9 B8 B12 59.5(4)
B4 B8 B7 106.0(4)
B9 B8 B7 106.3(4)
B12 B8 B7 58.8(4)
B4 B8 Ru3 65.5(3)
B9 B8 Ru3 120.1(4)
B12 B8 Ru3 119.2(4)
B7 B8 Ru3 65.9(3)
B4 B8 H8 124(3)
B9 B8 H8 114(2)
B12 B8 H8 116(3)
B7 B8 H8 126(3)
Ru3 B8 H8 116(3)
B12 B9 B5 107.7(5)
B12 B9 B4 106.7(4)
B5 B9 B4 61.3(4)
B12 B9 B8 60.3(4)
B5 B9 B8 109.4(5)
B4 B9 B8 59.2(3)
B12 B9 B10 60.2(4)
B5 B9 B10 59.7(4)
B4 B9 B10 108.5(4)
B8 B9 B10 109.5(4)
B12 B9 H9 124(3)
B5 B9 H9 122(3)
B4 B9 H9 119(3)
B8 B9 H9 118(3)
B10 B9 H9 125(3)
B6 B10 B11 60.0(4)
B6 B10 B5 60.4(4)
B11 B10 B5 107.6(4)
B6 B10 B12 107.7(4)
B11 B10 B12 59.5(4)
B5 B10 B12 107.1(4)
B6 B10 B9 108.2(4)
B11 B10 B9 107.2(4)
B5 B10 B9 59.7(3)
B12 B10 B9 59.5(4)
B6 B10 H10 120(3)
B11 B10 H10 121(3)
B5 B10 H10 123(3)
B12 B10 H10 123(3)
B9 B10 H10 124(3)
C2 B11 B6 60.6(3)
C2 B11 B12 103.8(4)
B6 B11 B12 108.5(4)
C2 B11 B10 105.5(4)
B6 B11 B10 59.6(4)
B12 B11 B10 60.9(4)
C2 B11 B7 57.8(3)
B6 B11 B7 109.6(4)
B12 B11 B7 59.9(4)
B10 B11 B7 109.4(5)
C2 B11 H11 118(2)
B6 B11 H11 117(2)
B12 B11 H11 129(2)
B10 B11 H11 126(2)
B7 B11 H11 120(3)
B11 B12 B7 60.5(3)
B11 B12 B9 108.0(5)
B7 B12 B9 108.9(4)
B11 B12 B10 59.6(3)
B7 B12 B10 108.8(4)
B9 B12 B10 60.3(4)
B11 B12 B8 109.9(4)
B7 B12 B8 61.5(3)
B9 B12 B8 60.2(4)
B10 B12 B8 109.4(5)
B11 B12 H12 122(3)
B7 B12 H12 124(3)
B9 B12 H12 119(3)
B10 B12 H12 119(3)
B8 B12 H12 121(3)
C2 C1 B5 110.9(4)
C2 C1 B4 108.7(4)
B5 C1 B4 63.5(4)
C2 C1 B6 62.6(3)
B5 C1 B6 61.7(4)
B4 C1 B6 113.8(4)
C2 C1 Ru3 67.2(3)
B5 C1 Ru3 125.9(4)
B4 C1 Ru3 66.6(3)
B6 C1 Ru3 126.6(4)
C2 C1 H1 115(3)
B5 C1 H1 116(3)
B4 C1 H1 131(3)
B6 C1 H1 105(3)
Ru3 C1 H1 112(3)
C1 C2 B7 113.4(5)
C1 C2 B11 110.8(4)
B7 C2 B11 63.1(4)
C1 C2 B6 61.6(4)
B7 C2 B6 114.2(5)
B11 C2 B6 61.0(4)
C1 C2 Ru3 69.5(2)
B7 C2 Ru3 69.3(3)
B11 C2 Ru3 127.6(3)
B6 C2 Ru3 127.7(4)
C1 C2 H2 118(3)
B7 C2 H2 125(3)
B11 C2 H2 114(3)
B6 C2 H2 108(3)
Ru3 C2 H2 110(3)
O4 C3 Ru3 169.5(5)
C5 C4 N1 110.9(4)
C5 C4 H4A 109.5
N1 C4 H4A 109.5
C5 C4 H4B 109.5
N1 C4 H4B 109.5
H4A C4 H4B 108.0
C4 C5 N2 110.3(4)
C4 C5 H5A 109.6
N2 C5 H5A 109.6
C4 C5 H5B 109.6
N2 C5 H5B 109.6
H5A C5 H5B 108.1
N1 C11 H11A 109.5
N1 C11 H11B 109.5
H11A C11 H11B 109.5
N1 C11 H11C 109.5
H11A C11 H11C 109.5
H11B C11 H11C 109.5
N1 C12 H12A 109.5
N1 C12 H12B 109.5
H12A C12 H12B 109.5
N1 C12 H12C 109.5
H12A C12 H12C 109.5
H12B C12 H12C 109.5
N2 C21 H21A 109.5
N2 C21 H21B 109.5
H21A C21 H21B 109.5
N2 C21 H21C 109.5
H21A C21 H21C 109.5
H21B C21 H21C 109.5
N2 C22 H22A 109.5
N2 C22 H22B 109.5
H22A C22 H22B 109.5
N2 C22 H22C 109.5
H22A C22 H22C 109.5
H22B C22 H22C 109.5

loop_
_geom_bond_atom_site_label_1
_geom_bond_atom_site_label_2
_geom_bond_distance
Ru3 C3 1.840(5)
Ru3 C2 2.190(5)
Ru3 B4 2.207(5)
Ru3 C1 2.224(5)
Ru3 N2 2.232(4)
Ru3 B7 2.242(5)
Ru3 B8 2.251(6)
Ru3 N1 2.270(3)
O4 C3 1.158(5)
N1 C12 1.486(6)
N1 C4 1.492(6)
N1 C11 1.499(6)
N2 C22 1.476(7)
N2 C5 1.481(6)
N2 C21 1.506(6)
B4 C1 1.723(8)
B4 B8 1.756(9)
B4 B9 1.777(8)
B4 B5 1.808(8)
B4 H4 0.94(4)
B5 C1 1.713(8)
B5 B6 1.766(9)
B5 B10 1.768(9)
B5 B9 1.768(9)
B5 H5 1.11(5)
B6 C1 1.731(8)
B6 B10 1.745(9)
B6 C2 1.747(8)
B6 B11 1.753(9)
B6 H6 1.11(4)
B7 C2 1.685(7)
B7 B12 1.764(10)
B7 B11 1.775(8)
B7 B8 1.813(9)
B7 H7 1.19(6)
B8 B9 1.779(9)
B8 B12 1.782(9)
B8 H8 1.01(5)
B9 B12 1.768(10)
B9 B10 1.783(8)
B9 H9 1.03(5)
B10 B11 1.759(8)
B10 B12 1.781(10)
B10 H10 1.13(5)
B11 C2 1.708(7)
B11 B12 1.756(9)
B11 H11 1.07(4)
B12 H12 1.06(5)
C1 C2 1.628(8)
C1 H1 0.91(5)
C2 H2 0.86(4)
C4 C5 1.477(7)
C4 H4A 0.9700
C4 H4B 0.9700
C5 H5A 0.9700
C5 H5B 0.9700
C11 H11A 0.9600
C11 H11B 0.9600
C11 H11C 0.9600
C12 H12A 0.9600
C12 H12B 0.9600
C12 H12C 0.9600
C21 H21A 0.9600
C21 H21B 0.9600
C21 H21C 0.9600
C22 H22A 0.9600
C22 H22B 0.9600
C22 H22C 0.9600

loop_
_geom_torsion_atom_site_label_1
_geom_torsion_atom_site_label_2
_geom_torsion_atom_site_label_3
_geom_torsion_atom_site_label_4
_geom_torsion
C3 Ru3 N1 C12 21.5(4)
C2 Ru3 N1 C12 -99.9(4)
B4 Ru3 N1 C12 -172.3(4)
C1 Ru3 N1 C12 -142.5(4)
N2 Ru3 N1 C12 112.6(4)
B7 Ru3 N1 C12 -60.1(5)
B8 Ru3 N1 C12 -46.3(9)
C3 Ru3 N1 C4 -97.5(3)
C2 Ru3 N1 C4 141.1(3)
B4 Ru3 N1 C4 68.7(4)
C1 Ru3 N1 C4 98.5(3)
N2 Ru3 N1 C4 -6.4(3)
B7 Ru3 N1 C4 -179.1(3)
B8 Ru3 N1 C4 -165.3(7)
C3 Ru3 N1 C11 144.2(4)
C2 Ru3 N1 C11 22.8(4)
B4 Ru3 N1 C11 -49.5(5)
C1 Ru3 N1 C11 -19.7(4)
N2 Ru3 N1 C11 -124.6(3)
B7 Ru3 N1 C11 62.6(4)
B8 Ru3 N1 C11 76.5(8)
C3 Ru3 N2 C22 -169.5(4)
C2 Ru3 N2 C22 18.2(6)
B4 Ru3 N2 C22 -46.4(4)
C1 Ru3 N2 C22 -3.3(5)
B7 Ru3 N2 C22 -101.6(8)
B8 Ru3 N2 C22 -86.9(5)
N1 Ru3 N2 C22 99.1(4)
C3 Ru3 N2 C5 69.0(4)
C2 Ru3 N2 C5 -103.3(4)
B4 Ru3 N2 C5 -167.9(4)
C1 Ru3 N2 C5 -124.8(3)
B7 Ru3 N2 C5 136.9(7)
B8 Ru3 N2 C5 151.6(3)
N1 Ru3 N2 C5 -22.4(3)
C3 Ru3 N2 C21 -47.0(4)
C2 Ru3 N2 C21 140.7(4)
B4 Ru3 N2 C21 76.1(4)
C1 Ru3 N2 C21 119.2(4)
B7 Ru3 N2 C21 20.9(8)
B8 Ru3 N2 C21 35.6(4)
N1 Ru3 N2 C21 -138.4(4)
C3 Ru3 B4 C1 -154.3(3)
C2 Ru3 B4 C1 -35.7(3)
N2 Ru3 B4 C1 114.0(3)
B7 Ru3 B4 C1 -81.3(3)
B8 Ru3 B4 C1 -120.6(3)
N1 Ru3 B4 C1 42.1(4)
C3 Ru3 B4 B8 -33.8(3)
C2 Ru3 B4 B8 84.9(3)
C1 Ru3 B4 B8 120.6(3)
N2 Ru3 B4 B8 -125.4(3)
B7 Ru3 B4 B8 39.3(3)
N1 Ru3 B4 B8 162.7(3)
C3 Ru3 B4 B9 -61.4(5)
C2 Ru3 B4 B9 57.2(4)
C1 Ru3 B4 B9 92.9(4)
N2 Ru3 B4 B9 -153.1(4)
B7 Ru3 B4 B9 11.6(4)
B8 Ru3 B4 B9 -27.7(4)
N1 Ru3 B4 B9 135.1(4)
C3 Ru3 B4 B5 -132.7(4)
C2 Ru3 B4 B5 -14.0(4)
C1 Ru3 B4 B5 21.7(4)
N2 Ru3 B4 B5 135.6(4)
B7 Ru3 B4 B5 -59.6(4)
B8 Ru3 B4 B5 -98.9(5)
N1 Ru3 B4 B5 63.8(5)
B8 B4 B5 C1 -99.1(4)
B9 B4 B5 C1 -135.2(5)
Ru3 B4 B5 C1 -23.7(4)
C1 B4 B5 B6 34.6(4)
B8 B4 B5 B6 -64.5(6)
B9 B4 B5 B6 -100.6(5)
Ru3 B4 B5 B6 10.9(6)
C1 B4 B5 B10 97.1(5)
B8 B4 B5 B10 -1.9(6)
B9 B4 B5 B10 -38.1(4)
Ru3 B4 B5 B10 73.4(5)
C1 B4 B5 B9 135.2(5)
B8 B4 B5 B9 36.1(5)
Ru3 B4 B5 B9 111.5(5)
B10 B5 B6 C1 -134.5(5)
B9 B5 B6 C1 -97.1(5)
B4 B5 B6 C1 -34.1(4)
C1 B5 B6 B10 134.5(5)
B9 B5 B6 B10 37.4(4)
B4 B5 B6 B10 100.4(5)
C1 B5 B6 C2 35.1(4)
B10 B5 B6 C2 -99.4(4)
B9 B5 B6 C2 -62.0(6)
B4 B5 B6 C2 1.0(6)
C1 B5 B6 B11 95.8(5)
B10 B5 B6 B11 -38.7(4)
B9 B5 B6 B11 -1.3(6)
B4 B5 B6 B11 61.7(6)
C3 Ru3 B7 C2 -152.9(4)
B4 Ru3 B7 C2 81.2(4)
C1 Ru3 B7 C2 34.5(4)
N2 Ru3 B7 C2 137.8(5)
B8 Ru3 B7 C2 119.6(5)
N1 Ru3 B7 C2 -65.3(4)
C3 Ru3 B7 B12 114.0(4)
C2 Ru3 B7 B12 -93.1(6)
B4 Ru3 B7 B12 -11.8(4)
C1 Ru3 B7 B12 -58.5(4)
N2 Ru3 B7 B12 44.8(9)
B8 Ru3 B7 B12 26.6(4)
N1 Ru3 B7 B12 -158.4(4)
C3 Ru3 B7 B11 -175.4(5)
C2 Ru3 B7 B11 -22.5(4)
B4 Ru3 B7 B11 58.7(5)
C1 Ru3 B7 B11 12.0(5)
N2 Ru3 B7 B11 115.3(6)
B8 Ru3 B7 B11 97.1(6)
N1 Ru3 B7 B11 -87.8(5)
C3 Ru3 B7 B8 87.5(3)
C2 Ru3 B7 B8 -119.6(5)
B4 Ru3 B7 B8 -38.4(3)
C1 Ru3 B7 B8 -85.1(3)
N2 Ru3 B7 B8 18.2(8)
N1 Ru3 B7 B8 175.1(3)
C1 B4 B8 B9 -96.8(4)
B5 B4 B8 B9 -35.6(4)
Ru3 B4 B8 B9 -153.3(3)
C1 B4 B8 B12 -58.4(5)
B9 B4 B8 B12 38.4(4)
B5 B4 B8 B12 2.8(5)
Ru3 B4 B8 B12 -114.9(4)
C1 B4 B8 B7 3.1(5)
B9 B4 B8 B7 99.9(4)
B5 B4 B8 B7 64.4(5)
Ru3 B4 B8 B7 -53.3(3)
C1 B4 B8 Ru3 56.5(3)
B9 B4 B8 Ru3 153.3(3)
B5 B4 B8 Ru3 117.7(4)
C2 B7 B8 B4 -2.1(6)
B12 B7 B8 B4 -100.5(5)
B11 B7 B8 B4 -63.8(5)
Ru3 B7 B8 B4 53.0(3)
C2 B7 B8 B9 61.0(6)
B12 B7 B8 B9 -37.4(4)
B11 B7 B8 B9 -0.7(5)
Ru3 B7 B8 B9 116.2(4)
C2 B7 B8 B12 98.3(5)
B11 B7 B8 B12 36.7(4)
Ru3 B7 B8 B12 153.5(4)
C2 B7 B8 Ru3 -55.2(4)
B12 B7 B8 Ru3 -153.5(4)
B11 B7 B8 Ru3 -116.9(4)
C3 Ru3 B8 B4 152.0(3)
C2 Ru3 B8 B4 -83.6(3)
C1 Ru3 B8 B4 -39.2(2)
N2 Ru3 B8 B4 63.8(3)
B7 Ru3 B8 B4 -122.4(4)
N1 Ru3 B8 B4 -139.1(6)
C3 Ru3 B8 B9 178.8(4)
C2 Ru3 B8 B9 -56.7(4)
B4 Ru3 B8 B9 26.9(4)
C1 Ru3 B8 B9 -12.3(4)
N2 Ru3 B8 B9 90.7(4)
B7 Ru3 B8 B9 -95.6(5)
N1 Ru3 B8 B9 -112.3(7)
C3 Ru3 B8 B12 -111.5(5)
C2 Ru3 B8 B12 12.9(4)
B4 Ru3 B8 B12 96.5(5)
C1 Ru3 B8 B12 57.3(4)
N2 Ru3 B8 B12 160.3(4)
B7 Ru3 B8 B12 -25.9(4)
N1 Ru3 B8 B12 -42.6(10)
C3 Ru3 B8 B7 -85.6(3)
C2 Ru3 B8 B7 38.8(3)
B4 Ru3 B8 B7 122.4(4)
C1 Ru3 B8 B7 83.2(3)
N2 Ru3 B8 B7 -173.8(3)
N1 Ru3 B8 B7 -16.7(8)
C1 B5 B9 B12 -61.3(6)
B6 B5 B9 B12 1.0(7)
B10 B5 B9 B12 37.8(4)
B4 B5 B9 B12 -99.8(5)
C1 B5 B9 B4 38.4(4)
B6 B5 B9 B4 100.8(5)
B10 B5 B9 B4 137.6(4)
C1 B5 B9 B8 2.6(7)
B6 B5 B9 B8 65.0(6)
B10 B5 B9 B8 101.8(5)
B4 B5 B9 B8 -35.8(4)
C1 B5 B9 B10 -99.1(5)
B6 B5 B9 B10 -36.8(4)
B4 B5 B9 B10 -137.6(4)
C1 B4 B9 B12 63.3(5)
B8 B4 B9 B12 -38.7(4)
B5 B4 B9 B12 101.4(5)
Ru3 B4 B9 B12 -9.0(6)
C1 B4 B9 B5 -38.0(4)
B8 B4 B9 B5 -140.0(5)
Ru3 B4 B9 B5 -110.3(5)
C1 B4 B9 B8 102.0(4)
B5 B4 B9 B8 140.0(5)
Ru3 B4 B9 B8 29.7(4)
C1 B4 B9 B10 -0.2(6)
B8 B4 B9 B10 -102.1(5)
B5 B4 B9 B10 37.9(4)
Ru3 B4 B9 B10 -72.4(6)
B4 B8 B9 B12 136.5(4)
B7 B8 B9 B12 37.0(4)
Ru3 B8 B9 B12 108.2(4)
B4 B8 B9 B5 36.7(5)
B12 B8 B9 B5 -99.8(5)
B7 B8 B9 B5 -62.8(6)
Ru3 B8 B9 B5 8.5(7)
B12 B8 B9 B4 -136.5(4)
B7 B8 B9 B4 -99.5(4)
Ru3 B8 B9 B4 -28.2(4)
B4 B8 B9 B10 100.4(5)
B12 B8 B9 B10 -36.1(5)
B7 B8 B9 B10 1.0(6)
Ru3 B8 B9 B10 72.2(6)
C1 B6 B10 B11 -97.7(4)
C2 B6 B10 B11 -39.7(4)
B5 B6 B10 B11 -136.9(4)
C1 B6 B10 B5 39.2(4)
C2 B6 B10 B5 97.1(4)
B11 B6 B10 B5 136.9(4)
C1 B6 B10 B12 -60.8(5)
C2 B6 B10 B12 -2.9(5)
B11 B6 B10 B12 36.9(4)
B5 B6 B10 B12 -100.0(5)
C1 B6 B10 B9 2.1(6)
C2 B6 B10 B9 60.0(5)
B11 B6 B10 B9 99.7(5)
B5 B6 B10 B9 -37.1(5)
C1 B5 B10 B6 -39.6(4)
B9 B5 B10 B6 -138.4(5)
B4 B5 B10 B6 -100.8(5)
C1 B5 B10 B11 -1.2(6)
B6 B5 B10 B11 38.4(4)
B9 B5 B10 B11 -100.0(5)
B4 B5 B10 B11 -62.4(6)
C1 B5 B10 B12 61.5(5)
B6 B5 B10 B12 101.0(4)
B9 B5 B10 B12 -37.4(5)
B4 B5 B10 B12 0.3(6)
C1 B5 B10 B9 98.8(5)
B6 B5 B10 B9 138.4(5)
B4 B5 B10 B9 37.7(4)
B12 B9 B10 B6 -100.3(5)
B5 B9 B10 B6 37.4(5)
B4 B9 B10 B6 -1.2(6)
B8 B9 B10 B6 -64.2(6)
B12 B9 B10 B11 -36.9(4)
B5 B9 B10 B11 100.7(5)
B4 B9 B10 B11 62.1(6)
B8 B9 B10 B11 -0.8(7)
B12 B9 B10 B5 -137.7(5)
B4 B9 B10 B5 -38.6(4)
B8 B9 B10 B5 -101.6(5)
B5 B9 B10 B12 137.7(5)
B4 B9 B10 B12 99.1(5)
B8 B9 B10 B12 36.1(4)
C1 B6 B11 C2 -33.5(4)
B10 B6 B11 C2 -133.4(4)
B5 B6 B11 C2 -94.7(4)
C1 B6 B11 B12 62.2(5)
B10 B6 B11 B12 -37.7(4)
C2 B6 B11 B12 95.7(4)
B5 B6 B11 B12 1.0(5)
C1 B6 B11 B10 99.9(4)
C2 B6 B11 B10 133.4(4)
B5 B6 B11 B10 38.7(4)
C1 B6 B11 B7 -1.6(6)
B10 B6 B11 B7 -101.5(5)
C2 B6 B11 B7 31.9(4)
B5 B6 B11 B7 -62.8(6)
B6 B10 B11 C2 41.1(4)
B5 B10 B11 C2 2.5(6)
B12 B10 B11 C2 -97.4(4)
B9 B10 B11 C2 -60.4(6)
B5 B10 B11 B6 -38.6(4)
B12 B10 B11 B6 -138.4(4)
B9 B10 B11 B6 -101.5(5)
B6 B10 B11 B12 138.4(4)
B5 B10 B11 B12 99.9(5)
B9 B10 B11 B12 36.9(4)
B6 B10 B11 B7 101.9(5)
B5 B10 B11 B7 63.3(6)
B12 B10 B11 B7 -36.6(4)
B9 B10 B11 B7 0.4(6)
B12 B7 B11 C2 133.5(5)
B8 B7 B11 C2 96.8(5)
Ru3 B7 B11 C2 24.1(4)
C2 B7 B11 B6 -33.0(5)
B12 B7 B11 B6 100.5(5)
B8 B7 B11 B6 63.8(5)
Ru3 B7 B11 B6 -8.9(7)
C2 B7 B11 B12 -133.5(5)
B8 B7 B11 B12 -36.8(4)
Ru3 B7 B11 B12 -109.5(6)
C2 B7 B11 B10 -96.6(5)
B12 B7 B11 B10 36.9(5)
B8 B7 B11 B10 0.2(6)
Ru3 B7 B11 B10 -72.5(6)
C2 B11 B12 B7 -39.2(4)
B6 B11 B12 B7 -102.4(4)
B10 B11 B12 B7 -139.5(4)
C2 B11 B12 B9 62.8(5)
B6 B11 B12 B9 -0.4(5)
B10 B11 B12 B9 -37.5(4)
B7 B11 B12 B9 102.0(5)
C2 B11 B12 B10 100.3(5)
B6 B11 B12 B10 37.1(4)
B7 B11 B12 B10 139.5(4)
C2 B11 B12 B8 -1.1(6)
B6 B11 B12 B8 -64.3(6)
B10 B11 B12 B8 -101.4(5)
B7 B11 B12 B8 38.1(4)
C2 B7 B12 B11 40.0(4)
B8 B7 B12 B11 138.7(5)
Ru3 B7 B12 B11 110.3(4)
C2 B7 B12 B9 -60.5(5)
B11 B7 B12 B9 -100.4(5)
B8 B7 B12 B9 38.3(4)
Ru3 B7 B12 B9 9.9(6)
C2 B7 B12 B10 3.7(6)
B11 B7 B12 B10 -36.3(4)
B8 B7 B12 B10 102.4(5)
Ru3 B7 B12 B10 74.1(5)
C2 B7 B12 B8 -98.7(5)
B11 B7 B12 B8 -138.7(5)
Ru3 B7 B12 B8 -28.3(4)
B5 B9 B12 B11 -0.4(6)
B4 B9 B12 B11 -64.9(5)
B8 B9 B12 B11 -103.1(5)
B10 B9 B12 B11 37.2(4)
B5 B9 B12 B7 63.8(6)
B4 B9 B12 B7 -0.7(6)
B8 B9 B12 B7 -38.9(4)
B10 B9 B12 B7 101.4(5)
B5 B9 B12 B10 -37.6(4)
B4 B9 B12 B10 -102.1(5)
B8 B9 B12 B10 -140.3(5)
B5 B9 B12 B8 102.7(5)
B4 B9 B12 B8 38.1(4)
B10 B9 B12 B8 140.3(5)
B6 B10 B12 B11 -37.1(4)
B5 B10 B12 B11 -100.7(4)
B9 B10 B12 B11 -138.2(4)
B6 B10 B12 B7 -0.4(5)
B11 B10 B12 B7 36.7(4)
B5 B10 B12 B7 -64.0(5)
B9 B10 B12 B7 -101.5(5)
B6 B10 B12 B9 101.1(5)
B11 B10 B12 B9 138.2(4)
B5 B10 B12 B9 37.5(4)
B6 B10 B12 B8 65.1(5)
B11 B10 B12 B8 102.2(5)
B5 B10 B12 B8 1.5(6)
B9 B10 B12 B8 -36.0(4)
B4 B8 B12 B11 61.1(6)
B9 B8 B12 B11 99.8(5)
B7 B8 B12 B11 -37.7(4)
Ru3 B8 B12 B11 -9.9(7)
B4 B8 B12 B7 98.7(4)
B9 B8 B12 B7 137.5(5)
Ru3 B8 B12 B7 27.8(4)
B4 B8 B12 B9 -38.8(4)
B7 B8 B12 B9 -137.5(5)
Ru3 B8 B12 B9 -109.7(5)
B4 B8 B12 B10 -2.7(6)
B9 B8 B12 B10 36.1(4)
B7 B8 B12 B10 -101.4(5)
Ru3 B8 B12 B10 -73.6(6)
B6 B5 C1 C2 -40.1(4)
B10 B5 C1 C2 -0.7(6)
B9 B5 C1 C2 62.2(6)
B4 B5 C1 C2 101.2(5)
B6 B5 C1 B4 -141.3(5)
B10 B5 C1 B4 -101.9(5)
B9 B5 C1 B4 -39.0(4)
B10 B5 C1 B6 39.4(4)
B9 B5 C1 B6 102.3(6)
B4 B5 C1 B6 141.3(5)
B6 B5 C1 Ru3 -116.5(5)
B10 B5 C1 Ru3 -77.1(5)
B9 B5 C1 Ru3 -14.2(6)
B4 B5 C1 Ru3 24.8(4)
B8 B4 C1 C2 -3.1(5)
B9 B4 C1 C2 -66.0(5)
B5 B4 C1 C2 -104.6(4)
Ru3 B4 C1 C2 53.7(3)
B8 B4 C1 B5 101.5(4)
B9 B4 C1 B5 38.6(4)
Ru3 B4 C1 B5 158.3(4)
B8 B4 C1 B6 64.5(5)
B9 B4 C1 B6 1.5(6)
B5 B4 C1 B6 -37.0(5)
Ru3 B4 C1 B6 121.3(4)
B8 B4 C1 Ru3 -56.8(3)
B9 B4 C1 Ru3 -119.7(4)
B5 B4 C1 Ru3 -158.3(4)
B10 B6 C1 C2 97.3(5)
B11 B6 C1 C2 34.7(4)
B5 B6 C1 C2 137.4(4)
B10 B6 C1 B5 -40.0(4)
C2 B6 C1 B5 -137.4(4)
B11 B6 C1 B5 -102.7(5)
B10 B6 C1 B4 -2.3(6)
C2 B6 C1 B4 -99.6(5)
B11 B6 C1 B4 -65.0(5)
B5 B6 C1 B4 37.7(4)
B10 B6 C1 Ru3 75.3(5)
C2 B6 C1 Ru3 -22.0(4)
B11 B6 C1 Ru3 12.7(6)
B5 B6 C1 Ru3 115.4(5)
C3 Ru3 C1 C2 -54.8(6)
B4 Ru3 C1 C2 -124.1(4)
N2 Ru3 C1 C2 163.1(3)
B7 Ru3 C1 C2 -35.6(3)
B8 Ru3 C1 C2 -84.5(3)
N1 Ru3 C1 C2 79.8(3)
C3 Ru3 C1 B5 45.3(8)
C2 Ru3 C1 B5 100.0(5)
B4 Ru3 C1 B5 -24.1(4)
N2 Ru3 C1 B5 -96.8(4)
B7 Ru3 C1 B5 64.5(4)
B8 Ru3 C1 B5 15.6(4)
N1 Ru3 C1 B5 179.9(4)
C3 Ru3 C1 B4 69.4(6)
C2 Ru3 C1 B4 124.1(4)
N2 Ru3 C1 B4 -72.7(3)
B7 Ru3 C1 B4 88.6(3)
B8 Ru3 C1 B4 39.7(3)
N1 Ru3 C1 B4 -156.0(3)
C3 Ru3 C1 B6 -33.7(8)
C2 Ru3 C1 B6 21.1(4)
B4 Ru3 C1 B6 -103.0(5)
N2 Ru3 C1 B6 -175.8(4)
B7 Ru3 C1 B6 -14.4(4)
B8 Ru3 C1 B6 -63.4(4)
N1 Ru3 C1 B6 100.9(4)
B5 C1 C2 B7 -66.3(6)
B4 C1 C2 B7 1.7(6)
B6 C1 C2 B7 -105.9(5)
Ru3 C1 C2 B7 55.1(4)
B5 C1 C2 B11 2.4(6)
B4 C1 C2 B11 70.4(5)
B6 C1 C2 B11 -37.3(4)
Ru3 C1 C2 B11 123.7(4)
B5 C1 C2 B6 39.7(4)
B4 C1 C2 B6 107.7(4)
Ru3 C1 C2 B6 161.0(3)
B5 C1 C2 Ru3 -121.3(4)
B4 C1 C2 Ru3 -53.3(3)
B6 C1 C2 Ru3 -161.0(3)
B12 B7 C2 C1 62.2(5)
B11 B7 C2 C1 102.4(5)
B8 B7 C2 C1 0.3(6)
Ru3 B7 C2 C1 -55.2(4)
B12 B7 C2 B11 -40.2(4)
B8 B7 C2 B11 -102.1(5)
Ru3 B7 C2 B11 -157.5(4)
B12 B7 C2 B6 -5.8(6)
B11 B7 C2 B6 34.3(4)
B8 B7 C2 B6 -67.7(5)
Ru3 B7 C2 B6 -123.2(4)
B12 B7 C2 Ru3 117.4(4)
B11 B7 C2 Ru3 157.5(3)
B8 B7 C2 Ru3 55.4(3)
B6 B11 C2 C1 37.5(4)
B12 B11 C2 C1 -66.2(5)
B10 B11 C2 C1 -3.0(6)
B7 B11 C2 C1 -106.4(5)
B6 B11 C2 B7 144.0(5)
B12 B11 C2 B7 40.3(5)
B10 B11 C2 B7 103.4(6)
B12 B11 C2 B6 -103.7(5)
B10 B11 C2 B6 -40.6(4)
B7 B11 C2 B6 -144.0(5)
B6 B11 C2 Ru3 117.1(5)
B12 B11 C2 Ru3 13.4(7)
B10 B11 C2 Ru3 76.6(6)
B7 B11 C2 Ru3 -26.8(4)
B10 B6 C2 C1 -98.9(4)
B11 B6 C2 C1 -139.6(4)
B5 B6 C2 C1 -36.5(4)
C1 B6 C2 B7 104.5(5)
B10 B6 C2 B7 5.6(6)
B11 B6 C2 B7 -35.1(5)
B5 B6 C2 B7 68.1(6)
C1 B6 C2 B11 139.6(4)
B10 B6 C2 B11 40.7(4)
B5 B6 C2 B11 103.2(5)
C1 B6 C2 Ru3 22.7(4)
B10 B6 C2 Ru3 -76.2(5)
B11 B6 C2 Ru3 -117.0(5)
B5 B6 C2 Ru3 -13.8(6)
C3 Ru3 C2 C1 158.3(3)
B4 Ru3 C2 C1 37.6(3)
N2 Ru3 C2 C1 -30.7(5)
B7 Ru3 C2 C1 126.4(5)
B8 Ru3 C2 C1 85.3(3)
N1 Ru3 C2 C1 -107.4(3)
C3 Ru3 C2 B7 31.8(5)
B4 Ru3 C2 B7 -88.9(4)
C1 Ru3 C2 B7 -126.4(5)
N2 Ru3 C2 B7 -157.1(3)
B8 Ru3 C2 B7 -41.2(4)
N1 Ru3 C2 B7 126.1(4)
C3 Ru3 C2 B11 57.3(6)
B4 Ru3 C2 B11 -63.4(5)
C1 Ru3 C2 B11 -101.0(6)
N2 Ru3 C2 B11 -131.6(4)
B7 Ru3 C2 B11 25.5(4)
B8 Ru3 C2 B11 -15.7(5)
N1 Ru3 C2 B11 151.6(5)
C3 Ru3 C2 B6 137.0(4)
B4 Ru3 C2 B6 16.3(4)
C1 Ru3 C2 B6 -21.2(4)
N2 Ru3 C2 B6 -51.9(6)
B7 Ru3 C2 B6 105.2(6)
B8 Ru3 C2 B6 64.0(4)
N1 Ru3 C2 B6 -128.7(4)
C2 Ru3 C3 O4 -51(3)
B4 Ru3 C3 O4 43(3)
C1 Ru3 C3 O4 -10(3)
N2 Ru3 C3 O4 134(3)
B7 Ru3 C3 O4 -29(3)
B8 Ru3 C3 O4 19(3)
N1 Ru3 C3 O4 -146(3)
C12 N1 C4 C5 -85.7(5)
C11 N1 C4 C5 159.4(4)
Ru3 N1 C4 C5 35.4(5)
N1 C4 C5 N2 -59.9(6)
C22 N2 C5 C4 -75.4(5)
C21 N2 C5 C4 167.8(5)
Ru3 N2 C5 C4 49.9(5)
